data_1548419
loop_
_publ_author_name
'Daniel Lundberg'
'Ingmar Persson'

_publ_section_title
;
 Structure of a Hydrated Sulfonatotitanyl(IV) Complex in Aqueous Solution
 and the Dimethylsulfoxide Solvated Titanyl(IV) Ion in Solution and Solid
 State
;
_journal_name_full 'Journal of Solution Chemistry'
_journal_page_first 476
_journal_page_last 487
_journal_paper_doi 10.1007/s10953-017-0581-3
_journal_volume 46
_journal_year 2017
_chemical_compound_source synthesized
_chemical_formula_moiety 'Ti O6 S5 C10 H30, 2 (C F3 S O3)'
_chemical_formula_sum 'C12 H30 F6 O12 S7 Ti'
_chemical_formula_weight 752.68
_chemical_name_common 'pentakis(dmso)oxotitanium(IV) triflate'
_chemical_name_systematic 'pentakis(dimethylsulfoxide)oxotitanium(IV) trifluoromethanesulfonate'
_space_group_crystal_system triclinic
_space_group_IT_number 2
_space_group_name_Hall '-P 1'
_space_group_name_H-M_alt 'P -1'
_symmetry_space_group_name_Hall '-P 1'
_symmetry_space_group_name_H-M 'P -1'
_atom_sites_solution_hydrogens geom
_cell_angle_alpha 99.002(9)
_cell_angle_beta 110.814(8)
_cell_angle_gamma 110.231(8)
_cell_formula_units_Z 2
_cell_length_a 10.198(5)
_cell_length_b 13.495(6)
_cell_length_c 13.797(6)
_cell_measurement_reflns_used 4797
_cell_measurement_temperature 295(2)
_cell_measurement_theta_max 24.93
_cell_measurement_theta_min 2.93
_cell_volume 1578.6(13)
_computing_cell_refinement 'Bruker SMART'
_computing_data_collection 'Bruker SMART'
_computing_data_reduction 'Bruker SHELXTL'
_computing_molecular_graphics 'Diamond 2.0'
_computing_publication_material 'Diamond 2.0'
_computing_structure_refinement 'SHELXL-2014/7 (Sheldrick, 2014)'
_computing_structure_solution 'Bruker SHELXTL'
_diffrn_ambient_temperature 295(2)
_diffrn_measured_fraction_theta_full 0.950
_diffrn_measured_fraction_theta_max 0.950
_diffrn_measurement_device_type 'CCD area detector'
_diffrn_measurement_method '\f and\w scans'
_diffrn_radiation_probe x-ray
_diffrn_radiation_type MoK\a
_diffrn_radiation_wavelength 0.71073
_diffrn_reflns_av_R_equivalents 0.0314
_diffrn_reflns_av_unetI/netI 0.0284
_diffrn_reflns_Laue_measured_fraction_full 0.950
_diffrn_reflns_Laue_measured_fraction_max 0.950
_diffrn_reflns_limit_h_max 11
_diffrn_reflns_limit_h_min -11
_diffrn_reflns_limit_k_max 14
_diffrn_reflns_limit_k_min -14
_diffrn_reflns_limit_l_max 15
_diffrn_reflns_limit_l_min -7
_diffrn_reflns_number 5575
_diffrn_reflns_point_group_measured_fraction_full 0.950
_diffrn_reflns_point_group_measured_fraction_max 0.950
_diffrn_reflns_theta_full 22.984
_diffrn_reflns_theta_max 22.984
_diffrn_reflns_theta_min 1.666
_diffrn_source 'fine-focus sealed tube'
_diffrn_source_type 'Bruker SMART'
_exptl_absorpt_coefficient_mu 0.816
_exptl_absorpt_correction_T_max 0.121029
_exptl_absorpt_correction_T_min 0.054932
_exptl_absorpt_correction_type multi-scan
_exptl_absorpt_process_details 'SADABS, Bruker (2004)'
_exptl_crystal_colour colourless
_exptl_crystal_density_diffrn 1.584
_exptl_crystal_density_method 'not measured'
_exptl_crystal_description block
_exptl_crystal_F_000 772
_exptl_crystal_recrystallization_method 'crystallized from dmso'
_exptl_crystal_size_max 0.60
_exptl_crystal_size_mid 0.20
_exptl_crystal_size_min 0.15
_refine_diff_density_max 0.612
_refine_diff_density_min -0.795
_refine_diff_density_rms 0.096
_refine_ls_extinction_coef .
_refine_ls_extinction_method none
_refine_ls_goodness_of_fit_ref 1.092
_refine_ls_hydrogen_treatment constr
_refine_ls_matrix_type full
_refine_ls_number_parameters 410
_refine_ls_number_reflns 4170
_refine_ls_number_restraints 24
_refine_ls_restrained_S_all 1.094
_refine_ls_R_factor_all 0.0856
_refine_ls_R_factor_gt 0.0721
_refine_ls_shift/su_max 0.000
_refine_ls_shift/su_mean 0.000
_refine_ls_structure_factor_coef Fsqd
_refine_ls_weighting_details 'w=1/[\s^2^(Fo^2^)+(0.1597P)^2^+0.5380P] where P=(Fo^2^+2Fc^2^)/3'
_refine_ls_weighting_scheme calc
_refine_ls_wR_factor_gt 0.2031
_refine_ls_wR_factor_ref 0.2216
_reflns_Friedel_coverage 0.000
_reflns_Friedel_fraction_full .
_reflns_Friedel_fraction_max .
_reflns_number_gt 3327
_reflns_number_total 4170
_reflns_threshold_expression 'I > 2\s(I)'
_cod_data_source_file J-Solution-Chem-2017-46-476-487.cif
_cod_data_source_block tidmso2m
_cod_original_cell_volume 1578.5(13)
_cod_database_code 1548419
_shelx_space_group_comment
; 
The symmetry employed for this shelxl refinement is uniquely defined by 
the following loop, which should always be used as a source of symmetry 
information in preference to the above space-group names. 
They are only intended as comments. 
;

loop_
_space_group_symop_operation_xyz
'x, y, z'
'-x, -y, -z'

loop_
_atom_site_label
_atom_site_type_symbol
_atom_site_fract_x
_atom_site_fract_y
_atom_site_fract_z
_atom_site_U_iso_or_equiv
_atom_site_adp_type
_atom_site_occupancy
_atom_site_site_symmetry_order
_atom_site_calc_flag
_atom_site_refinement_flags_posn
_atom_site_refinement_flags_adp
_atom_site_refinement_flags_occupancy
_atom_site_disorder_assembly
_atom_site_disorder_group
Ti1 Ti 0.28116(11) 0.77445(7) 0.29752(8) 0.0581(4) Uani 1 1 d . . . . .
O1 O 0.4131(5) 0.9015(3) 0.3752(3) 0.0702(10) Uani 1 1 d . . . . .
O2 O 0.2718(5) 0.7013(3) 0.4139(3) 0.0791(11) Uani 1 1 d . . . . .
S2 S 0.3365(2) 0.75125(14) 0.53820(14) 0.0818(5) Uani 1 1 d . . . . .
C21 C 0.2865(12) 0.6326(8) 0.5799(8) 0.138(4) Uani 1 1 d . . . . .
H21A H 0.3224 0.6552 0.6578 0.206 Uiso 1 1 calc R U . . .
H21B H 0.1754 0.5899 0.5444 0.206 Uiso 1 1 calc R U . . .
H21C H 0.3345 0.5880 0.5604 0.206 Uiso 1 1 calc R U . . .
C22 C 0.5347(10) 0.8025(10) 0.5930(8) 0.157(5) Uani 1 1 d . . . . .
H22A H 0.5785 0.8344 0.6709 0.235 Uiso 1 1 calc R U . . .
H22B H 0.5625 0.7432 0.5762 0.235 Uiso 1 1 calc R U . . .
H22C H 0.5744 0.8587 0.5627 0.235 Uiso 1 1 calc R U . . .
O3 O 0.0964(4) 0.8028(3) 0.2950(3) 0.0716(10) Uani 1 1 d . . . . .
S3 S 0.10832(18) 0.92142(12) 0.33001(12) 0.0695(5) Uani 1 1 d . . . . .
C31 C 0.1986(8) 0.9675(6) 0.4756(5) 0.0870(19) Uani 1 1 d . . . . .
H31A H 0.2092 1.0413 0.5022 0.131 Uiso 1 1 calc R U . . .
H31B H 0.1357 0.9178 0.5011 0.131 Uiso 1 1 calc R U . . .
H31C H 0.2998 0.9682 0.5020 0.131 Uiso 1 1 calc R U . . .
C32 C -0.0838(8) 0.8947(6) 0.3064(6) 0.0848(18) Uani 1 1 d . . . . .
H32A H -0.0898 0.9639 0.3257 0.127 Uiso 1 1 calc R U . . .
H32B H -0.1528 0.8545 0.2304 0.127 Uiso 1 1 calc R U . . .
H32C H -0.1136 0.8510 0.3501 0.127 Uiso 1 1 calc R U . . .
O4 O 0.2497(5) 0.8050(3) 0.1521(3) 0.0705(10) Uani 1 1 d . . . . .
S4 S 0.32109(18) 0.92260(12) 0.14652(12) 0.0692(5) Uani 1 1 d . . . . .
C41 C 0.2611(10) 0.8970(6) 0.0047(6) 0.099(2) Uani 1 1 d . . . . .
H41A H 0.2998 0.9663 -0.0092 0.149 Uiso 1 1 calc R U . . .
H41B H 0.3014 0.8493 -0.0208 0.149 Uiso 1 1 calc R U . . .
H41C H 0.1493 0.8615 -0.0331 0.149 Uiso 1 1 calc R U . . .
C42 C 0.5208(8) 0.9600(7) 0.1889(6) 0.100(2) Uani 1 1 d . . . . .
H42A H 0.5709 1.0338 0.1867 0.150 Uiso 1 1 calc R U . . .
H42B H 0.5669 0.9583 0.2622 0.150 Uiso 1 1 calc R U . . .
H42C H 0.5336 0.9084 0.1408 0.150 Uiso 1 1 calc R U . . .
O5 O 0.4264(5) 0.7094(3) 0.2790(4) 0.0768(11) Uani 1 1 d . . . . .
S5 S 0.39056(19) 0.59353(14) 0.21376(14) 0.0803(5) Uani 1 1 d . . . . .
C51 C 0.5686(10) 0.6139(7) 0.2097(8) 0.115(3) Uani 1 1 d . . . . .
H51A H 0.5592 0.5448 0.1697 0.173 Uiso 1 1 calc R U . . .
H51B H 0.5942 0.6685 0.1742 0.173 Uiso 1 1 calc R U . . .
H51C H 0.6495 0.6394 0.2829 0.173 Uiso 1 1 calc R U . . .
C52 C 0.3939(11) 0.5162(6) 0.3054(7) 0.108(2) Uani 1 1 d . . . . .
H52A H 0.3720 0.4416 0.2690 0.162 Uiso 1 1 calc R U . . .
H52B H 0.4950 0.5505 0.3669 0.162 Uiso 1 1 calc R U . . .
H52C H 0.3166 0.5142 0.3303 0.162 Uiso 1 1 calc R U . . .
O6 O 0.0958(4) 0.6071(3) 0.1872(3) 0.0671(10) Uani 1 1 d . . . . .
S6 S -0.0761(2) 0.5540(3) 0.15284(16) 0.0768(10) Uani 0.886(12) 1 d . . P A 1
S6B S -0.034(3) 0.5074(16) 0.181(2) 0.093(10) Uani 0.114(12) 1 d . . P A 2
C61 C -0.1380(10) 0.4152(6) 0.0713(7) 0.107(2) Uani 1 1 d . . . . .
H61A H -0.2483 0.3741 0.0452 0.161 Uiso 1 1 calc R U . A 1
H61B H -0.1139 0.4174 0.0103 0.161 Uiso 1 1 calc R U . A 1
H61C H -0.0849 0.3796 0.1148 0.161 Uiso 1 1 calc R U . A 1
C62 C -0.1000(9) 0.5265(7) 0.2664(6) 0.100(2) Uani 1 1 d . . . . .
H62A H -0.2090 0.4922 0.2480 0.150 Uiso 1 1 calc R U . A 1
H62B H -0.0549 0.4771 0.2881 0.150 Uiso 1 1 calc R U . A 1
H62C H -0.0492 0.5949 0.3256 0.150 Uiso 1 1 calc R U . A 1
S20 S 0.4261(2) 0.24379(14) 0.07376(14) 0.0836(5) Uani 1 1 d D . . . .
O21 O 0.450(4) 0.182(2) 0.144(2) 0.176(14) Uani 0.46(3) 1 d D . P B 1
O22 O 0.508(4) 0.3571(13) 0.122(3) 0.171(16) Uani 0.46(3) 1 d D . P B 1
O23 O 0.418(4) 0.202(3) -0.0268(15) 0.187(14) Uani 0.46(3) 1 d D . P B 1
O21B O 0.426(4) 0.254(3) -0.0244(17) 0.223(14) Uani 0.54(3) 1 d D . P B 2
O22B O 0.499(3) 0.3447(13) 0.1566(19) 0.128(8) Uani 0.54(3) 1 d D . P B 2
O23B O 0.472(2) 0.1639(14) 0.107(2) 0.161(11) Uani 0.54(3) 1 d D . P B 2
C20 C 0.2217(12) 0.2042(9) 0.0388(8) 0.131(3) Uani 1 1 d D . . . .
F21 F 0.138(3) 0.1023(13) 0.005(3) 0.22(2) Uani 0.46(3) 1 d D . P B 1
F22 F 0.212(3) 0.253(3) 0.123(2) 0.30(2) Uani 0.46(3) 1 d D . P B 1
F23 F 0.179(4) 0.249(3) -0.035(2) 0.253(18) Uani 0.46(3) 1 d D . P B 1
F21B F 0.197(2) 0.171(3) 0.1181(13) 0.229(15) Uani 0.54(3) 1 d D . P B 2
F22B F 0.176(2) 0.2757(17) 0.021(3) 0.246(19) Uani 0.54(3) 1 d D . P B 2
F23B F 0.142(3) 0.1155(17) -0.0450(16) 0.196(12) Uani 0.54(3) 1 d D . P B 2
S10 S 0.8772(3) 0.71563(18) 0.55026(16) 0.0980(6) Uani 1 1 d . . . . .
O11 O 0.7334(8) 0.6367(6) 0.5409(7) 0.163(3) Uani 1 1 d . . . . .
O12 O 0.9481(12) 0.6649(10) 0.5095(9) 0.238(6) Uani 1 1 d . . . . .
O13 O 0.8626(10) 0.8063(7) 0.5181(7) 0.177(3) Uani 1 1 d . . . . .
C10 C 0.9929(14) 0.7738(8) 0.6929(9) 0.130(3) Uani 1 1 d . . . . .
F11 F 1.0006(14) 0.7097(8) 0.7443(7) 0.265(6) Uani 1 1 d . . . . .
F12 F 0.9456(13) 0.8373(8) 0.7403(7) 0.223(4) Uani 1 1 d . . . . .
F13 F 1.1330(8) 0.8453(9) 0.7113(7) 0.230(4) Uani 1 1 d . . . . .

loop_
_atom_site_aniso_label
_atom_site_aniso_U_11
_atom_site_aniso_U_22
_atom_site_aniso_U_33
_atom_site_aniso_U_23
_atom_site_aniso_U_13
_atom_site_aniso_U_12
Ti1 0.0634(6) 0.0520(6) 0.0608(6) 0.0157(4) 0.0292(5) 0.0262(5)
O1 0.073(2) 0.061(2) 0.069(2) 0.0152(18) 0.0306(19) 0.0231(19)
O2 0.093(3) 0.076(3) 0.067(2) 0.029(2) 0.032(2) 0.036(2)
S2 0.0961(12) 0.0812(11) 0.0774(10) 0.0288(8) 0.0413(9) 0.0443(9)
C21 0.148(9) 0.135(8) 0.105(6) 0.068(6) 0.041(6) 0.038(6)
C22 0.088(6) 0.206(12) 0.108(7) 0.052(7) 0.022(5) 0.012(7)
O3 0.072(2) 0.064(2) 0.084(2) 0.0146(19) 0.039(2) 0.0337(19)
S3 0.0793(10) 0.0625(9) 0.0814(10) 0.0233(7) 0.0448(8) 0.0368(8)
C31 0.093(5) 0.081(4) 0.081(4) 0.008(3) 0.039(4) 0.038(4)
C32 0.084(4) 0.092(4) 0.097(5) 0.031(4) 0.046(4) 0.052(4)
O4 0.081(2) 0.061(2) 0.062(2) 0.0160(17) 0.0300(19) 0.0254(19)
S4 0.0833(10) 0.0582(8) 0.0692(9) 0.0195(6) 0.0398(8) 0.0282(7)
C41 0.126(6) 0.085(5) 0.081(4) 0.029(4) 0.047(4) 0.037(4)
C42 0.083(5) 0.108(5) 0.099(5) 0.036(4) 0.047(4) 0.022(4)
O5 0.072(2) 0.068(2) 0.098(3) 0.021(2) 0.040(2) 0.037(2)
S5 0.0796(10) 0.0745(10) 0.0890(11) 0.0171(8) 0.0359(9) 0.0413(8)
C51 0.104(6) 0.102(6) 0.161(8) 0.031(5) 0.078(6) 0.054(5)
C52 0.137(7) 0.080(5) 0.117(6) 0.036(4) 0.059(5) 0.052(5)
O6 0.062(2) 0.055(2) 0.076(2) 0.0114(17) 0.0340(19) 0.0165(18)
S6 0.0698(12) 0.0641(19) 0.0911(13) 0.0246(10) 0.0302(10) 0.0289(10)
S6B 0.134(17) 0.052(9) 0.135(16) 0.039(10) 0.101(14) 0.037(11)
C61 0.104(6) 0.083(5) 0.101(5) 0.009(4) 0.041(4) 0.016(4)
C62 0.090(5) 0.103(5) 0.095(5) 0.015(4) 0.056(4) 0.020(4)
S20 0.0893(12) 0.0722(11) 0.0892(12) 0.0201(9) 0.0430(9) 0.0337(9)
O21 0.22(3) 0.17(2) 0.150(16) 0.093(15) 0.048(16) 0.117(18)
O22 0.16(2) 0.067(11) 0.30(4) 0.053(16) 0.14(3) 0.030(11)
O23 0.18(2) 0.27(3) 0.127(17) -0.022(17) 0.075(14) 0.14(2)
O21B 0.20(2) 0.37(4) 0.16(2) 0.12(2) 0.134(19) 0.12(3)
O22B 0.099(12) 0.092(11) 0.134(11) -0.019(9) 0.014(9) 0.040(10)
O23B 0.103(10) 0.078(8) 0.28(3) 0.064(12) 0.052(14) 0.049(8)
C20 0.112(7) 0.158(10) 0.107(7) 0.023(7) 0.055(6) 0.042(8)
F21 0.101(16) 0.119(15) 0.39(6) 0.06(2) 0.10(3) 0.001(11)
F22 0.24(3) 0.21(3) 0.40(4) -0.08(3) 0.27(3) -0.003(19)
F23 0.29(3) 0.34(4) 0.184(19) 0.061(19) 0.040(17) 0.27(3)
F21B 0.128(12) 0.36(4) 0.144(14) 0.085(18) 0.082(11) 0.024(19)
F22B 0.131(13) 0.198(17) 0.43(5) 0.09(3) 0.10(2) 0.122(14)
F23B 0.103(14) 0.21(2) 0.131(12) 0.028(12) -0.006(9) -0.015(12)
S10 0.1011(14) 0.1042(14) 0.0851(12) 0.0278(10) 0.0413(10) 0.0414(12)
O11 0.109(5) 0.129(5) 0.181(7) 0.029(5) 0.047(5) 0.004(4)
O12 0.186(8) 0.279(12) 0.200(9) -0.063(8) 0.087(7) 0.106(8)
O13 0.192(7) 0.164(7) 0.169(7) 0.116(6) 0.052(6) 0.073(6)
C10 0.133(8) 0.104(6) 0.129(8) 0.037(6) 0.027(6) 0.056(6)
F11 0.352(13) 0.183(7) 0.151(6) 0.102(6) -0.001(7) 0.095(8)
F12 0.292(11) 0.221(8) 0.174(6) 0.008(6) 0.137(7) 0.118(8)
F13 0.099(5) 0.252(9) 0.200(8) 0.012(7) 0.010(4) 0.009(5)

loop_
_atom_type_symbol
_atom_type_description
_atom_type_scat_dispersion_real
_atom_type_scat_dispersion_imag
_atom_type_scat_source
C C 0.0033 0.0016 'International Tables Vol C Tables 4.2.6.8 and 6.1.1.4'
H H 0.0000 0.0000 'International Tables Vol C Tables 4.2.6.8 and 6.1.1.4'
O O 0.0106 0.0060 'International Tables Vol C Tables 4.2.6.8 and 6.1.1.4'
F F 0.0171 0.0103 'International Tables Vol C Tables 4.2.6.8 and 6.1.1.4'
S S 0.1246 0.1234 'International Tables Vol C Tables 4.2.6.8 and 6.1.1.4'
Ti Ti 0.2776 0.4457 'International Tables Vol C Tables 4.2.6.8 and 6.1.1.4'

loop_
_geom_angle_atom_site_label_1
_geom_angle_atom_site_label_2
_geom_angle_atom_site_label_3
_geom_angle
_geom_angle_site_symmetry_1
_geom_angle_site_symmetry_3
O1 Ti1 O2 100.05(19) . .
O1 Ti1 O5 98.28(18) . .
O2 Ti1 O5 88.34(18) . .
O1 Ti1 O3 95.14(18) . .
O2 Ti1 O3 88.78(18) . .
O5 Ti1 O3 166.57(16) . .
O1 Ti1 O4 95.58(18) . .
O2 Ti1 O4 164.32(17) . .
O5 Ti1 O4 88.13(17) . .
O3 Ti1 O4 91.13(17) . .
O1 Ti1 O6 176.92(18) . .
O2 Ti1 O6 82.23(17) . .
O5 Ti1 O6 83.81(15) . .
O3 Ti1 O6 82.80(15) . .
O4 Ti1 O6 82.20(15) . .
S2 O2 Ti1 131.2(3) . .
O2 S2 C22 107.6(4) . .
O2 S2 C21 102.9(4) . .
C22 S2 C21 101.7(5) . .
S3 O3 Ti1 122.6(2) . .
O3 S3 C32 102.4(3) . .
O3 S3 C31 105.7(3) . .
C32 S3 C31 99.1(3) . .
S4 O4 Ti1 122.1(2) . .
O4 S4 C42 106.4(3) . .
O4 S4 C41 101.8(3) . .
C42 S4 C41 99.0(4) . .
S5 O5 Ti1 130.4(2) . .
O5 S5 C52 105.3(3) . .
O5 S5 C51 102.3(3) . .
C52 S5 C51 99.7(5) . .
S6B O6 Ti1 142.8(8) . .
S6 O6 Ti1 131.7(2) . .
O6 S6 C62 106.6(3) . .
O6 S6 C61 103.3(3) . .
C62 S6 C61 99.3(4) . .
O6 S6B C61 118.0(13) . .
O6 S6B C62 116.0(11) . .
C61 S6B C62 120.3(14) . .
O22 S20 O23 115.9(15) . .
O21B S20 O22B 114.0(13) . .
O22 S20 O21 115.5(15) . .
O23 S20 O21 114.9(13) . .
O21B S20 O23B 114.4(13) . .
O22B S20 O23B 113.0(11) . .
O22 S20 C20 109.1(17) . .
O23 S20 C20 101.1(15) . .
O21B S20 C20 99.8(14) . .
O22B S20 C20 102.3(12) . .
O21 S20 C20 97.1(17) . .
O23B S20 C20 111.8(10) . .
F21 C20 F23 111.1(17) . .
F22B C20 F23B 110.3(15) . .
F21 C20 F22 111.8(16) . .
F23 C20 F22 106.3(16) . .
F22B C20 F21B 111.5(14) . .
F23B C20 F21B 104.3(14) . .
F22B C20 S20 116.0(12) . .
F21 C20 S20 114.8(16) . .
F23 C20 S20 103.9(15) . .
F23B C20 S20 107.3(14) . .
F22 C20 S20 108.3(14) . .
F21B C20 S20 106.7(11) . .
O12 S10 O13 118.2(8) . .
O12 S10 O11 111.5(7) . .
O13 S10 O11 111.9(6) . .
O12 S10 C10 107.1(6) . .
O13 S10 C10 103.5(5) . .
O11 S10 C10 102.9(6) . .
F11 C10 F12 104.2(12) . .
F11 C10 F13 111.4(11) . .
F12 C10 F13 102.6(10) . .
F11 C10 S10 117.0(8) . .
F12 C10 S10 112.6(8) . .
F13 C10 S10 108.1(9) . .

loop_
_geom_bond_atom_site_label_1
_geom_bond_atom_site_label_2
_geom_bond_distance
_geom_bond_site_symmetry_2
Ti1 O1 1.644(4) .
Ti1 O2 2.025(4) .
Ti1 O5 2.032(4) .
Ti1 O3 2.037(4) .
Ti1 O4 2.047(4) .
Ti1 O6 2.217(4) .
O2 S2 1.536(4) .
S2 C22 1.708(9) .
S2 C21 1.757(9) .
O3 S3 1.547(4) .
S3 C32 1.760(7) .
S3 C31 1.780(7) .
O4 S4 1.528(4) .
S4 C42 1.759(7) .
S4 C41 1.764(7) .
O5 S5 1.523(4) .
S5 C52 1.760(8) .
S5 C51 1.763(8) .
O6 S6B 1.491(17) .
O6 S6 1.499(4) .
S6 C62 1.744(8) .
S6 C61 1.786(8) .
S6B C61 1.52(2) .
S6B C62 1.579(16) .
S20 O22 1.371(16) .
S20 O23 1.377(13) .
S20 O21B 1.381(14) .
S20 O22B 1.386(12) .
S20 O21 1.387(14) .
S20 O23B 1.397(14) .
S20 C20 1.816(10) .
C20 F22B 1.230(15) .
C20 F21 1.240(16) .
C20 F23 1.286(18) .
C20 F23B 1.286(16) .
C20 F22 1.294(15) .
C20 F21B 1.316(15) .
S10 O12 1.348(7) .
S10 O13 1.402(7) .
S10 O11 1.430(7) .
S10 C10 1.763(11) .
C10 F11 1.207(11) .
C10 F12 1.314(12) .
C10 F13 1.323(13) .
